data_4114417
loop_
_publ_author_name
'Suraj Dhungana'
'Peter S. White'
'Alvin L. Crumbliss'

_publ_section_title
;
 Crystal and Molecular Structures of Ionophore-Siderophore Host-Guest
 Supramolecular Assemblies Relevant to Molecular Recognition
;
_journal_name_full 'Journal of the American Chemical Society'
_journal_page_first 14760
_journal_page_last 14767
_journal_paper_doi 10.1021/ja035778+
_journal_volume 125
_journal_year 2003
_chemical_formula_moiety 'Fe Mg0.50 Cl2 C38 H85 N6 O28.50 '
_chemical_formula_sum 'C38 H85 Cl2 Fe Mg0.5 N6 O28.5'
_chemical_formula_weight 1221.01
_chemical_name_systematic ?
_space_group_IT_number 14
_symmetry_cell_setting monoclinic
_symmetry_space_group_name_Hall '-P 2ybc'
_symmetry_space_group_name_H-M 'P 1 21/c 1'
_cell_angle_alpha 90.0
_cell_angle_beta 96.435(1)
_cell_angle_gamma 90.0
_cell_formula_units_Z 4
_cell_length_a 19.8327(11)
_cell_length_b 20.4111(11)
_cell_length_c 15.1698(8)
_cell_measurement_reflns_used 6024
_cell_measurement_temperature 173
_cell_measurement_theta_max 25.00
_cell_measurement_theta_min 2.50
_cell_volume 6102.2(6)
_computing_cell_refinement 'Bruker SAINT'
_computing_data_collection 'Bruker SMART'
_computing_data_reduction 'Bruker SAINT/NRCVAX DATRD2'
_computing_molecular_graphics NRCVAX
_computing_publication_material 'NRCVAX TABLES Jan 94 Version'
_computing_structure_refinement 'NRCVAX LSTSQ'
_computing_structure_solution 'NRCVAX SOLVER'
_diffrn_ambient_temperature 173
_diffrn_measurement_device 'Bruker SMART'
_diffrn_measurement_method 'Omega scan'
_diffrn_radiation_monochromator graphite
_diffrn_radiation_source 'xray tube'
_diffrn_radiation_type 'Molybdenum K\a'
_diffrn_radiation_wavelength 0.71073
_diffrn_reflns_av_R_equivalents 0.038
_diffrn_reflns_limit_h_max 23
_diffrn_reflns_limit_h_min -23
_diffrn_reflns_limit_k_max 24
_diffrn_reflns_limit_k_min 0
_diffrn_reflns_limit_l_max 17
_diffrn_reflns_limit_l_min 0
_diffrn_reflns_number 22463
_diffrn_reflns_theta_max 25.00
_diffrn_reflns_theta_min 0.00
_exptl_absorpt_coefficient_mu 0.42
_exptl_absorpt_correction_T_max 1.0000
_exptl_absorpt_correction_T_min 1.0000
_exptl_absorpt_correction_type none
_exptl_crystal_density_diffrn 1.329
_exptl_crystal_F_000 2600.59
_exptl_crystal_size_max 0.35
_exptl_crystal_size_mid 0.20
_exptl_crystal_size_min 0.01
_refine_diff_density_max 0.63
_refine_diff_density_min -0.38
_refine_ls_extinction_coef 0.799(20)
_refine_ls_extinction_method Larson
_refine_ls_goodness_of_fit_obs 2.48
_refine_ls_matrix_type full
_refine_ls_number_parameters 701
_refine_ls_number_reflns 5713
_refine_ls_R_factor_all 0.125
_refine_ls_R_factor_obs 0.071
_refine_ls_shift/esd_max 0.027
_refine_ls_structure_factor_coef F
_refine_ls_weighting_details 'w = 1/(\s^2^(F)+0.0002F^2^)'
_refine_ls_weighting_scheme calc
_refine_ls_wR_factor_all 0.091
_refine_ls_wR_factor_obs 0.086
_reflns_number_observed 5717
_reflns_number_total 10532
_reflns_observed_criterion 'Inet > 2.5\s(Inet)'
_cod_data_source_file ja0357782Bsi20030424_054027.cif
_cod_data_source_block c01069
_cod_depositor_comments
;
The following automatic conversions were performed:

'_refine_ls_weighting_scheme' value '1/(\s^2^(F)+0.0002F^2^)' was
changed to 'calc'. New tag '_refine_ls_weighting_details' was
created. The value of the new tag was set to 'w =
1/(\s^2^(F)+0.0002F^2^)'.

Automatic conversion script
Id: cif_fix_values 3143 2015-03-26 13:38:13Z robertas 
;
_cod_original_sg_symbol_H-M 'P 21/c'
_cod_original_formula_sum 'Fe Mg0.50 Cl2 C38 H85 N6 O28.50 '
_cod_database_code 4114417

loop_
_symmetry_equiv_pos_as_xyz
x,y,z
-x,-y,-z
-x,1/2+y,1/2-z
x,1/2-y,1/2+z

loop_
_atom_site_aniso_label
_atom_site_aniso_U_11
_atom_site_aniso_U_22
_atom_site_aniso_U_33
_atom_site_aniso_U_12
_atom_site_aniso_U_13
_atom_site_aniso_U_23
_atom_site_aniso_type_symbol
Fe1 0.0314(5) 0.0405(5) 0.0221(6) -0.0016(5) 0.0102(4) -0.0032(5) Fe
Mg1 0.0391(17) 0.0525(19) 0.0226(19) 0.0032(17) 0.0069(14) 0.0015(17) Mg
N1 0.050(3) 0.043(3) 0.026(4) -0.003(3) 0.019(3) -0.003(3) n
C2 0.052(4) 0.049(4) 0.033(5) 0.011(4) 0.019(4) -0.002(4) C
C3 0.045(4) 0.037(4) 0.027(5) 0.001(3) 0.012(3) -0.003(3) C
C4 0.035(4) 0.036(4) 0.030(5) -0.002(3) 0.011(3) -0.005(3) C
C5 0.047(4) 0.037(4) 0.029(5) 0.010(3) 0.022(4) 0.000(3) C
C6 0.044(4) 0.039(4) 0.030(5) 0.004(3) 0.019(3) 0.005(3) C
N7 0.041(3) 0.037(3) 0.030(4) -0.003(3) 0.019(3) -0.003(3) n
C8 0.033(4) 0.037(4) 0.044(6) 0.004(3) 0.018(4) -0.012(4) C
C9 0.043(4) 0.043(4) 0.054(6) -0.009(3) 0.022(4) -0.015(4) C
C10 0.039(4) 0.046(5) 0.077(7) -0.011(4) 0.017(4) -0.019(4) C
C11 0.056(5) 0.038(4) 0.057(6) -0.008(4) 0.020(5) -0.008(4) C
O12 0.064(4) 0.081(4) 0.070(5) 0.006(3) 0.018(4) -0.015(4) O
N13 0.052(4) 0.048(4) 0.058(5) 0.002(3) 0.016(3) -0.019(3) n
C14 0.059(5) 0.034(4) 0.077(7) 0.007(4) 0.022(5) -0.005(4) C
C15 0.056(5) 0.045(4) 0.059(6) 0.010(4) 0.006(4) -0.008(4) C
C16 0.050(5) 0.053(5) 0.041(5) 0.005(4) 0.015(4) -0.005(4) C
C17 0.046(4) 0.050(4) 0.040(5) 0.009(4) 0.015(4) 0.004(4) C
C18 0.035(4) 0.049(4) 0.030(5) 0.008(3) 0.015(3) 0.003(3) C
N19 0.033(3) 0.041(3) 0.023(4) 0.001(3) 0.013(3) -0.002(3) n
C20 0.040(4) 0.038(4) 0.026(5) -0.001(4) 0.010(4) -0.007(3) C
C21 0.051(5) 0.063(5) 0.025(5) 0.013(4) 0.012(4) -0.004(4) C
C22 0.058(5) 0.084(6) 0.024(5) 0.017(5) 0.016(4) 0.008(5) C
C23 0.057(5) 0.068(6) 0.034(6) 0.012(5) 0.031(5) 0.005(5) C
O24 0.058(3) 0.080(4) 0.037(4) 0.004(3) 0.012(3) 0.010(3) O
N25 0.081(5) 0.070(5) 0.040(5) 0.016(4) 0.026(4) 0.013(4) n
C26 0.100(7) 0.075(6) 0.072(7) 0.011(6) 0.067(6) 0.015(5) C
C27 0.103(7) 0.076(6) 0.060(7) 0.016(5) 0.045(6) 0.022(5) C
C28 0.058(5) 0.064(5) 0.044(6) 0.014(4) 0.019(4) 0.006(4) C
C29 0.045(5) 0.049(5) 0.060(6) -0.008(4) 0.021(4) 0.003(4) C
C30 0.055(5) 0.045(4) 0.041(5) -0.005(4) 0.010(4) -0.009(4) C
N31 0.043(4) 0.033(3) 0.036(4) -0.002(3) 0.017(3) -0.004(3) n
C32 0.037(5) 0.050(5) 0.035(5) 0.002(4) 0.016(4) -0.005(4) C
C33 0.042(4) 0.046(5) 0.124(9) 0.012(4) 0.036(5) 0.002(5) C
O34 0.043(3) 0.040(3) 0.020(3) -0.0127(22) 0.0158(21) -0.0035(20) O
O35 0.034(3) 0.053(3) 0.027(3) -0.0092(22) 0.0103(22) -0.0073(24) O
O36 0.0369(25) 0.044(3) 0.014(3) -0.0007(21) 0.0091(21) 0.0011(20) O
O37 0.0351(24) 0.048(3) 0.027(3) 0.0053(22) 0.0108(21) -0.0057(21) O
O38 0.0340(25) 0.041(3) 0.031(3) -0.0034(22) 0.0053(21) 0.0009(22) O
O39 0.0276(25) 0.043(3) 0.037(3) -0.0022(22) 0.0110(22) -0.0039(23) O
O41 0.064(4) 0.085(4) 0.062(5) 0.019(3) -0.003(3) -0.007(4) O
C42 0.089(7) 0.087(7) 0.080(9) 0.027(6) 0.014(6) 0.025(7) C
C43 0.086(7) 0.066(6) 0.114(10) 0.006(6) 0.030(7) 0.026(7) C
O44 0.063(4) 0.052(3) 0.077(5) 0.002(3) 0.019(3) 0.011(3) O
C45 0.083(7) 0.072(6) 0.113(10) -0.027(6) 0.017(7) -0.040(7) C
C46 0.097(8) 0.097(8) 0.098(10) -0.032(7) 0.008(7) -0.034(7) C
O47 0.093(5) 0.104(5) 0.074(6) -0.005(4) -0.006(4) -0.020(4) O
C48 0.090(8) 0.170(12) 0.055(8) 0.024(8) -0.025(6) 0.009(8) C
C49 0.136(10) 0.133(10) 0.031(6) 0.054(8) -0.016(7) -0.008(7) C
O50 0.087(4) 0.126(6) 0.057(5) 0.029(4) 0.024(4) 0.040(5) O
C51 0.192(14) 0.105(10) 0.107(12) 0.022(10) 0.068(11) 0.067(9) C
C52 0.140(12) 0.090(10) 0.242(22) -0.004(9) -0.027(13) 0.097(12) C
O53 0.146(7) 0.071(5) 0.171(9) -0.006(5) 0.093(7) 0.020(6) O
C54 0.199(17) 0.063(8) 0.195(19) -0.085(10) 0.121(14) -0.053(10) C
C55 0.121(11) 0.094(10) 0.180(17) -0.043(9) 0.073(11) -0.054(10) C
O56 0.058(4) 0.081(4) 0.128(7) -0.009(4) 0.029(4) -0.046(4) O
C57 0.049(6) 0.136(10) 0.174(14) 0.034(7) -0.026(8) -0.092(10) C
C58 0.057(6) 0.124(9) 0.090(9) 0.030(6) -0.015(6) -0.032(7) C
Cl1 0.0631(13) 0.0469(12) 0.0625(16) 0.0036(11) 0.0015(12) 0.0011(11) Cl
O81 0.115(5) 0.056(4) 0.125(7) -0.010(4) -0.016(4) 0.030(4) O
O82 0.147(7) 0.133(6) 0.091(6) 0.008(5) 0.062(6) -0.017(5) O
O83 0.055(4) 0.124(5) 0.154(8) 0.036(4) 0.009(4) 0.045(5) O
O84 0.205(8) 0.058(4) 0.095(6) -0.012(5) -0.036(5) -0.021(4) O
Cl2 0.0760(16) 0.0667(15) 0.0676(18) 0.0065(12) 0.0284(14) -0.0007(13) Cl
O85 0.118(6) 0.092(5) 0.128(7) 0.022(4) 0.067(5) 0.038(4) O
O86 0.142(7) 0.230(10) 0.095(7) -0.076(7) 0.014(6) -0.065(7) O
O87 0.100(6) 0.163(7) 0.191(10) 0.068(5) 0.078(6) 0.059(6) O
O88 0.242(10) 0.061(4) 0.116(7) 0.024(5) 0.034(7) 0.008(4) O
O91 0.041(3) 0.050(3) 0.025(3) 0.0018(22) 0.0038(22) 0.0033(22) O
O92 0.047(3) 0.052(3) 0.025(3) 0.0095(23) -0.0041(23) 0.0010(22) O
O93 0.038(3) 0.058(3) 0.036(3) 0.0047(23) 0.0079(23) -0.0150(24) O
O94 0.059(3) 0.053(3) 0.045(4) -0.011(3) 0.025(3) 0.0005(25) O
O95 0.085(4) 0.090(4) 0.078(5) 0.017(4) 0.015(4) -0.017(4) O
O96 0.097(4) 0.078(4) 0.052(4) 0.001(3) 0.024(3) -0.001(3) O
C97 0.170(21) 0.051(11) 0.063(15) 0.042(13) 0.047(14) -0.004(10) C
C98 0.089(16) 0.045(11) 0.18(3) -0.019(12) -0.074(17) -0.021(14) C
O99 0.27(3) 0.208(21) 0.105(17) 0.044(20) 0.059(18) -0.018(14) O

loop_
_atom_site_label
_atom_site_fract_x
_atom_site_fract_y
_atom_site_fract_z
_atom_site_U_iso_or_equiv
_atom_site_thermal_displace_type
_atom_site_refinement_flags
_atom_site_type_symbol
Fe1 0.30198(4) 0.49817(4) 0.27461(6) 0.0308(5) Uij . Fe
Mg1 0.50000 0.50000 0.50000 0.0378(18) Uij S Mg
N1 0.0914(3) 0.49068(24) 0.8286(4) 0.039(3) Uij . n
C2 0.1513(3) 0.4587(3) 0.7952(5) 0.044(4) Uij . C
C3 0.1584(3) 0.4796(3) 0.7016(5) 0.036(4) Uij . C
C4 0.2132(3) 0.4426(3) 0.6606(4) 0.033(4) Uij . C
C5 0.2141(3) 0.4611(3) 0.5639(4) 0.036(4) Uij . C
C6 0.2611(3) 0.4189(3) 0.5174(5) 0.037(4) Uij . C
N7 0.2593(3) 0.43450(25) 0.4225(4) 0.035(3) Uij . n
C8 0.2205(3) 0.4100(3) 0.3537(6) 0.037(4) Uij . C
C9 0.1697(3) 0.3572(3) 0.3652(5) 0.045(4) Uij . C
C10 0.1820(3) 0.2946(3) 0.3109(6) 0.053(5) Uij . C
C11 0.2471(4) 0.2600(3) 0.3416(6) 0.049(5) Uij . C
O12 0.2754(3) 0.2665(3) 0.4200(4) 0.071(4) Uij . O
N13 0.2710(3) 0.2220(3) 0.2821(4) 0.052(4) Uij . n
C14 0.3353(4) 0.1871(3) 0.2961(6) 0.055(5) Uij . C
C15 0.3831(4) 0.2125(3) 0.2329(5) 0.053(5) Uij . C
C16 0.4045(4) 0.2838(3) 0.2511(5) 0.047(4) Uij . C
C17 0.4431(3) 0.3134(3) 0.1813(5) 0.045(4) Uij . C
C18 0.4614(3) 0.3841(3) 0.1982(4) 0.037(4) Uij . C
N19 0.4011(3) 0.42517(24) 0.1987(4) 0.032(3) Uij . n
C20 0.3632(3) 0.4503(3) 0.1302(5) 0.034(4) Uij . C
C21 0.3794(3) 0.4398(4) 0.0366(5) 0.046(4) Uij . C
C22 0.3782(4) 0.5034(4) -0.0154(5) 0.054(5) Uij . C
C23 0.4294(4) 0.5528(4) 0.0274(6) 0.051(5) Uij . C
O24 0.4700(3) 0.5388(3) 0.0909(4) 0.058(4) Uij . O
N25 0.4253(3) 0.6120(4) -0.0118(4) 0.062(4) Uij . n
C26 0.4632(5) 0.6687(4) 0.0232(6) 0.078(7) Uij . C
C27 0.4161(5) 0.7234(4) 0.0463(6) 0.077(6) Uij . C
C28 0.3735(4) 0.7053(4) 0.1213(5) 0.054(5) Uij . C
C29 0.4163(3) 0.6941(3) 0.2085(5) 0.050(5) Uij . C
C30 0.3761(4) 0.6892(3) 0.2898(5) 0.047(4) Uij . C
N31 0.3303(3) 0.63295(24) 0.2822(4) 0.037(3) Uij . n
C32 0.2657(4) 0.6305(3) 0.2566(5) 0.040(4) Uij . C
C33 0.2246(4) 0.6905(3) 0.2357(7) 0.069(6) Uij . C
O34 0.29973(20) 0.48676(19) 0.4048(3) 0.0334(24) Uij . O
O35 0.22555(20) 0.43252(21) 0.2765(3) 0.037(3) Uij . O
O36 0.37988(20) 0.43682(19) 0.2799(3) 0.031(3) Uij . O
O37 0.31159(21) 0.48402(20) 0.1440(3) 0.036(3) Uij . O
O38 0.36354(20) 0.57398(19) 0.2957(3) 0.035(3) Uij . O
O39 0.23766(20) 0.57444(21) 0.2482(3) 0.035(3) Uij . O
O41 0.9935(3) 0.5693(3) 0.6954(4) 0.071(4) Uij . O
C42 1.0294(5) 0.6224(5) 0.6654(7) 0.085(7) Uij . C
C43 1.0582(5) 0.6633(5) 0.7431(8) 0.087(8) Uij . C
O44 1.1034(3) 0.62894(24) 0.7992(4) 0.063(4) Uij . O
C45 1.1357(5) 0.6684(5) 0.8698(8) 0.089(7) Uij . C
C46 1.1818(6) 0.6267(6) 0.9296(8) 0.098(8) Uij . C
O47 1.1421(4) 0.5824(3) 0.9698(5) 0.092(5) Uij . O
C48 1.1796(6) 0.5456(7) 1.0306(8) 0.107(9) Uij . C
C49 1.1394(7) 0.4985(6) 1.0754(7) 0.102(8) Uij . C
O50 1.1046(3) 0.4548(4) 1.0109(5) 0.089(5) Uij . O
C51 1.0613(8) 0.4118(7) 1.0442(9) 0.131(11) Uij . C
C52 1.0340(7) 0.3642(6) 0.9762(14) 0.161(14) Uij . C
O53 1.0004(4) 0.3920(3) 0.8963(7) 0.124(6) Uij . O
C54 0.9829(9) 0.3484(6) 0.8230(12) 0.145(14) Uij . C
C55 0.9395(7) 0.3842(7) 0.7556(11) 0.127(12) Uij . C
O56 0.9738(3) 0.4365(3) 0.7275(5) 0.088(5) Uij . O
C57 0.9317(5) 0.4725(7) 0.6618(10) 0.123(10) Uij . C
C58 0.9718(5) 0.5252(6) 0.6277(7) 0.092(8) Uij . C
Cl1 0.33390(11) 0.61464(9) 0.74077(15) 0.0579(13) Uij . Cl
O81 0.3305(3) 0.5504(3) 0.7726(5) 0.101(5) Uij . O
O82 0.3749(4) 0.6177(4) 0.6676(5) 0.120(6) Uij . O
O83 0.2697(3) 0.6401(3) 0.7115(5) 0.111(5) Uij . O
O84 0.3686(4) 0.6533(3) 0.8069(5) 0.124(6) Uij . O
Cl2 0.05174(12) 0.18691(11) 0.08289(17) 0.0686(15) Uij . Cl
O85 0.0866(3) 0.2178(3) 0.0169(5) 0.109(5) Uij . O
O86 0.0907(4) 0.1914(5) 0.1691(6) 0.156(7) Uij . O
O87 -0.0140(4) 0.2117(4) 0.0819(6) 0.147(7) Uij . O
O88 0.0515(5) 0.1207(3) 0.0624(5) 0.138(8) Uij . O
O91 0.48946(21) 0.55540(20) 0.3842(3) 0.039(3) Uij . O
O92 0.46283(21) 0.41959(20) 0.4299(3) 0.042(3) Uij . O
O93 0.40292(21) 0.52629(21) 0.5244(3) 0.044(3) Uij . O
O94 0.43828(23) 0.04531(21) 0.2582(3) 0.051(3) Uij . O
O95 0.2245(3) 0.2502(3) 0.0927(4) 0.084(4) Uij . O
O96 0.4092(3) 0.3060(3) 0.4928(4) 0.074(4) Uij . O
C97 0.1403(12) 0.7802(8) 0.0515(13) 0.092(15) Uij . C
C98 0.1782(11) 0.8308(9) 0.0198(20) 0.112(17) Uij . C
O99 0.2375(14) 0.8368(11) -0.0230(13) 0.193(21) Uij . O
H1a 0.087 0.477 0.888 0.0499 Uiso . H
H1b 0.097 0.537 0.827 0.0499 Uiso . H
H1c 0.051 0.479 0.791 0.0499 Uiso . H
H2a 0.146 0.412 0.797 0.0549 Uiso . H
H2b 0.192 0.471 0.833 0.0549 Uiso . H
H3a 0.116 0.472 0.666 0.0463 Uiso . H
H3b 0.169 0.526 0.702 0.0463 Uiso . H
H4a 0.256 0.453 0.692 0.0438 Uiso . H
H4b 0.205 0.396 0.665 0.0438 Uiso . H
H5a 0.228 0.506 0.560 0.0477 Uiso . H
H5b 0.169 0.456 0.534 0.0477 Uiso . H
H6a 0.248 0.374 0.523 0.0477 Uiso . H
H6b 0.306 0.425 0.546 0.0477 Uiso . H
H9a 0.173 0.345 0.427 0.0565 Uiso . H
H9b 0.125 0.374 0.347 0.0565 Uiso . H
H10a 0.185 0.308 0.251 0.0640 Uiso . H
H10b 0.145 0.264 0.313 0.0640 Uiso . H
H13 0.245 0.218 0.225 0.0624 Uiso . H
H14a 0.355 0.196 0.356 0.0663 Uiso . H
H14b 0.328 0.141 0.289 0.0663 Uiso . H
H15a 0.423 0.186 0.236 0.0629 Uiso . H
H15b 0.360 0.210 0.174 0.0629 Uiso . H
H16a 0.433 0.285 0.306 0.0578 Uiso . H
H16b 0.365 0.310 0.256 0.0578 Uiso . H
H17a 0.484 0.288 0.178 0.0555 Uiso . H
H17b 0.415 0.311 0.126 0.0555 Uiso . H
H18a 0.489 0.400 0.154 0.0481 Uiso . H
H18b 0.487 0.387 0.256 0.0481 Uiso . H
H21a 0.424 0.421 0.039 0.0565 Uiso . H
H21b 0.347 0.410 0.007 0.0565 Uiso . H
H22a 0.334 0.522 -0.016 0.0650 Uiso . H
H22b 0.388 0.495 -0.075 0.0650 Uiso . H
H25 0.395 0.618 -0.065 0.0735 Uiso . H
H26a 0.492 0.656 0.076 0.0922 Uiso . H
H26b 0.491 0.684 -0.020 0.0922 Uiso . H
H27a 0.442 0.762 0.065 0.0897 Uiso . H
H27b 0.386 0.733 -0.006 0.0897 Uiso . H
H28a 0.349 0.666 0.105 0.0652 Uiso . H
H28b 0.342 0.740 0.130 0.0652 Uiso . H
H29a 0.441 0.654 0.204 0.0611 Uiso . H
H29b 0.448 0.730 0.218 0.0611 Uiso . H
H30a 0.349 0.728 0.291 0.0571 Uiso . H
H30b 0.406 0.686 0.344 0.0571 Uiso . H
H33a 0.178 0.678 0.218 0.0808 Uiso . H
H33b 0.226 0.718 0.288 0.0808 Uiso . H
H33c 0.242 0.714 0.189 0.0808 Uiso . H
H42a 1.068 0.606 0.639 0.0956 Uiso . H
H42b 1.001 0.648 0.623 0.0956 Uiso . H
H43a 1.021 0.675 0.774 0.0988 Uiso . H
H43b 1.079 0.702 0.723 0.0988 Uiso . H
H45a 1.161 0.703 0.846 0.0994 Uiso . H
H45b 1.102 0.687 0.903 0.0994 Uiso . H
H46a 1.208 0.653 0.974 0.1077 Uiso . H
H46b 1.212 0.604 0.895 0.1077 Uiso . H
H48a 1.213 0.523 1.002 0.1149 Uiso . H
H48b 1.201 0.573 1.077 0.1149 Uiso . H
H49a 1.106 0.521 1.105 0.1101 Uiso . H
H49b 1.168 0.473 1.117 0.1101 Uiso . H
H51a 1.024 0.436 1.064 0.1450 Uiso . H
H51b 1.085 0.388 1.093 0.1450 Uiso . H
H52a 1.071 0.337 0.962 0.1673 Uiso . H
H52b 1.001 0.337 1.001 0.1673 Uiso . H
H54a 0.960 0.311 0.843 0.1625 Uiso . H
H54b 1.023 0.334 0.798 0.1625 Uiso . H
H55a 0.899 0.398 0.780 0.1417 Uiso . H
H55b 0.927 0.355 0.707 0.1417 Uiso . H
H57a 0.914 0.443 0.615 0.1297 Uiso . H
H57b 0.895 0.491 0.689 0.1297 Uiso . H
H58a 0.943 0.548 0.583 0.1001 Uiso . H
H58b 1.010 0.507 0.602 0.1001 Uiso . H
H91a 0.494 0.588 0.430 0.0490 Uiso . H
H91b 0.444 0.569 0.367 0.0489 Uiso . H
H92a 0.481 0.378 0.451 0.0512 Uiso . H
H93a 0.390 0.561 0.562 0.0538 Uiso . H
H92b 0.429 0.423 0.379 0.0512 Uiso . H
H93b 0.366 0.501 0.495 0.0538 Uiso . H
H94a 0.460 0.068 0.213 0.0624 Uiso . H
H94b 0.413 0.006 0.250 0.0624 Uiso . H
H95a 0.228 0.214 0.053 0.0943 Uiso . H
H95b 0.179 0.268 0.083 0.0943 Uiso . H
H96a 0.402 0.323 0.550 0.0856 Uiso . H
H96b 0.390 0.268 0.462 0.0856 Uiso . H
H97a 0.104 0.796 0.083 0.1048 Uiso . H
H97b 0.122 0.755 0.001 0.1048 Uiso . H
H97c 0.170 0.753 0.090 0.1048 Uiso . H
H98a 0.144 0.856 -0.015 0.1156 Uiso . H
H98b 0.192 0.854 0.074 0.1156 Uiso . H
H99 0.244 0.882 -0.035 0.2057 Uiso . H

loop_
_atom_type_symbol
_atom_type_scat_dispersion_real
_atom_type_scat_dispersion_imag
_atom_type_scat_source
Fe 0.346 0.844 'International Tables Vol. IV Table 2.2B'
Mg 0.049 0.036 'International Tables Vol. IV Table 2.2B'
Cl 0.148 0.159 'International Tables Vol. IV Table 2.2B'
C 0.003 0.002 'International Tables Vol. IV Table 2.2B'
H 0.000 0.000 'International Tables Vol. IV Table 2.2B'
N 0.006 0.003 'International Tables Vol. IV Table 2.2B'
O 0.011 0.006 'International Tables Vol. IV Table 2.2B'

loop_
_geom_angle_atom_site_label_1
_geom_angle_atom_site_label_2
_geom_angle_atom_site_label_3
_geom_angle
O(34) Fe(1) O(35) 78.99(18)
O(34) Fe(1) O(36) 89.40(17)
O(34) Fe(1) O(37) 164.57(17)
O(34) Fe(1) O(38) 90.76(17)
O(34) Fe(1) O(39) 101.69(17)
O(35) Fe(1) O(36) 99.35(17)
O(35) Fe(1) O(37) 94.12(17)
O(35) Fe(1) O(38) 165.04(17)
O(35) Fe(1) O(39) 93.19(17)
O(36) Fe(1) O(37) 78.02(17)
O(36) Fe(1) O(38) 91.34(17)
O(36) Fe(1) O(39) 164.67(16)
O(37) Fe(1) O(38) 98.34(17)
O(37) Fe(1) O(39) 92.41(17)
O(38) Fe(1) O(39) 78.10(17)
O(91) Mg(1) O(91)a 180.0
O(91) Mg(1) O(92) 90.06(17)
O(91) Mg(1) O(92)a 89.94(17)
O(91) Mg(1) O(93) 90.14(17)
O(91) Mg(1) O(93)a 89.86(17)
O(91) Mg(1) H(91a) 26.65(12)
O(91) Mg(1) H(91a)a 153.35(12)
O(91)a Mg(1) O(92) 89.94(17)
O(91)a Mg(1) O(92)a 90.06(17)
O(91)a Mg(1) O(93) 89.86(17)
O(91)a Mg(1) O(93)a 90.14(17)
O(91)a Mg(1) H(91a) 153.35(12)
O(91)a Mg(1) H(91a)a 26.65(12)
O(92) Mg(1) O(92)a 180.0
O(92) Mg(1) O(93) 90.72(17)
O(92) Mg(1) O(93)a 89.28(17)
O(92) Mg(1) H(91a) 115.48(12)
O(92) Mg(1) H(91a)a 64.52(12)
O(92)a Mg(1) O(93) 89.28(17)
O(92)a Mg(1) O(93)a 90.72(17)
O(92)a Mg(1) H(91a) 64.52(12)
O(92)a Mg(1) H(91a)a 115.48(12)
O(93) Mg(1) O(93)a 180.0
O(93) Mg(1) H(91a) 82.35(13)
O(93) Mg(1) H(91a)a 97.65(13)
O(93)a Mg(1) H(91a) 97.65(13)
O(93)a Mg(1) H(91a)a 82.35(13)
H(91a) Mg(1) H(91a)a 180.0
C(2) N(1) H(1a) 110.5(5)
C(2) N(1) H(1b) 108.9(5)
C(2) N(1) H(1c) 109.0(5)
H(1a) N(1) H(1b) 109.5(5)
H(1a) N(1) H(1c) 109.5(5)
H(1b) N(1) H(1c) 109.5(5)
N(1) C(2) C(3) 111.1(5)
N(1) C(2) H(2a) 109.1(6)
N(1) C(2) H(2b) 109.2(6)
C(3) C(2) H(2a) 109.0(6)
C(3) C(2) H(2b) 109.0(6)
H(2a) C(2) H(2b) 109.5(7)
C(2) C(3) C(4) 113.2(5)
C(2) C(3) H(3a) 108.2(6)
C(2) C(3) H(3b) 108.5(6)
C(4) C(3) H(3a) 108.3(6)
C(4) C(3) H(3b) 109.0(5)
H(3a) C(3) H(3b) 109.5(6)
C(3) C(4) C(5) 111.2(5)
C(3) C(4) H(4a) 108.8(6)
C(3) C(4) H(4b) 109.4(5)
C(5) C(4) H(4a) 108.5(5)
C(5) C(4) H(4b) 109.4(6)
H(4a) C(4) H(4b) 109.5(6)
C(4) C(5) C(6) 112.8(5)
C(4) C(5) H(5a) 109.6(6)
C(4) C(5) H(5b) 108.4(5)
C(6) C(5) H(5a) 108.1(5)
C(6) C(5) H(5b) 108.4(6)
H(5a) C(5) H(5b) 109.5(6)
C(5) C(6) N(7) 112.8(5)
C(5) C(6) H(6a) 107.9(5)
C(5) C(6) H(6b) 108.4(6)
N(7) C(6) H(6a) 108.9(6)
N(7) C(6) H(6b) 109.4(5)
H(6a) C(6) H(6b) 109.5(6)
C(6) N(7) C(8) 129.6(5)
C(6) N(7) O(34) 114.1(5)
C(8) N(7) O(34) 116.0(5)
N(7) C(8) C(9) 121.3(7)
N(7) C(8) O(35) 119.4(6)
C(9) C(8) O(35) 119.3(7)
C(8) C(9) C(10) 112.5(5)
C(8) C(9) H(9a) 109.6(6)
C(8) C(9) H(9b) 108.5(6)
C(10) C(9) H(9a) 107.4(6)
C(10) C(9) H(9b) 109.4(6)
H(9a) C(9) H(9b) 109.5(6)
C(9) C(10) C(11) 113.8(6)
C(9) C(10) H(10a) 107.3(6)
C(9) C(10) H(10b) 110.2(6)
C(11) C(10) H(10a) 107.1(6)
C(11) C(10) H(10b) 108.8(7)
H(10a) C(10) H(10b) 109.5(8)
C(10) C(11) O(12) 121.3(7)
C(10) C(11) N(13) 115.3(8)
O(12) C(11) N(13) 123.4(7)
C(11) N(13) C(14) 124.4(7)
C(11) N(13) H(13) 117.9(7)
C(14) N(13) H(13) 117.7(6)
N(13) C(14) C(15) 109.9(6)
N(13) C(14) H(14a) 108.0(6)
N(13) C(14) H(14b) 110.4(7)
C(15) C(14) H(14a) 108.1(7)
C(15) C(14) H(14b) 110.9(6)
H(14a) C(14) H(14b) 109.5(8)
C(14) C(15) C(16) 113.0(6)
C(14) C(15) H(15a) 110.0(7)
C(14) C(15) H(15b) 107.6(7)
C(16) C(15) H(15a) 109.0(7)
C(16) C(15) H(15b) 107.6(7)
H(15a) C(15) H(15b) 109.5(7)
C(15) C(16) C(17) 114.1(6)
C(15) C(16) H(16a) 107.9(6)
C(15) C(16) H(16b) 108.7(6)
C(17) C(16) H(16a) 107.8(6)
C(17) C(16) H(16b) 108.7(6)
H(16a) C(16) H(16b) 109.5(7)
C(16) C(17) C(18) 113.5(6)
C(16) C(17) H(17a) 108.7(6)
C(16) C(17) H(17b) 107.7(6)
C(18) C(17) H(17a) 109.5(6)
C(18) C(17) H(17b) 107.9(6)
H(17a) C(17) H(17b) 109.5(7)
C(17) C(18) N(19) 111.6(5)
C(17) C(18) H(18a) 110.5(6)
C(17) C(18) H(18b) 107.7(6)
N(19) C(18) H(18a) 109.6(6)
N(19) C(18) H(18b) 107.9(5)
H(18a) C(18) H(18b) 109.5(6)
C(18) N(19) C(20) 127.9(5)
C(18) N(19) O(36) 116.0(5)
C(20) N(19) O(36) 116.0(5)
N(19) C(20) C(21) 121.8(6)
N(19) C(20) O(37) 118.6(6)
C(21) C(20) O(37) 119.5(6)
C(20) C(21) C(22) 112.1(6)
C(20) C(21) H(21a) 108.5(6)
C(20) C(21) H(21b) 109.0(6)
C(22) C(21) H(21a) 108.5(6)
C(22) C(21) H(21b) 109.2(7)
H(21a) C(21) H(21b) 109.5(7)
C(21) C(22) C(23) 111.9(6)
C(21) C(22) H(22a) 107.8(6)
C(21) C(22) H(22b) 110.6(7)
C(23) C(22) H(22a) 108.5(7)
C(23) C(22) H(22b) 108.6(7)
H(22a) C(22) H(22b) 109.5(7)
C(22) C(23) O(24) 122.1(7)
C(22) C(23) N(25) 113.7(8)
O(24) C(23) N(25) 124.2(8)
C(23) N(25) C(26) 123.6(7)
C(23) N(25) H(25) 119.3(8)
C(26) N(25) H(25) 117.1(7)
N(25) C(26) C(27) 111.4(7)
N(25) C(26) H(26a) 108.6(8)
N(25) C(26) H(26b) 108.9(8)
C(27) C(26) H(26a) 108.9(8)
C(27) C(26) H(26b) 109.6(8)
H(26a) C(26) H(26b) 109.5(9)
C(26) C(27) C(28) 113.4(6)
C(26) C(27) H(27a) 109.7(8)
C(26) C(27) H(27b) 107.7(8)
C(28) C(27) H(27a) 107.8(8)
C(28) C(27) H(27b) 108.8(8)
H(27a) C(27) H(27b) 109.5(8)
C(27) C(28) C(29) 112.6(7)
C(27) C(28) H(28a) 108.4(7)
C(27) C(28) H(28b) 110.0(7)
C(29) C(28) H(28a) 108.6(7)
C(29) C(28) H(28b) 107.8(7)
H(28a) C(28) H(28b) 109.5(7)
C(28) C(29) C(30) 114.8(6)
C(28) C(29) H(29a) 108.0(7)
C(28) C(29) H(29b) 108.0(7)
C(30) C(29) H(29a) 107.8(6)
C(30) C(29) H(29b) 108.7(7)
H(29a) C(29) H(29b) 109.5(7)
C(29) C(30) N(31) 111.1(5)
C(29) C(30) H(30a) 107.6(6)
C(29) C(30) H(30b) 110.6(6)
N(31) C(30) H(30a) 108.3(6)
N(31) C(30) H(30b) 109.7(6)
H(30a) C(30) H(30b) 109.5(7)
C(30) N(31) C(32) 129.7(6)
C(30) N(31) O(38) 113.2(5)
C(32) N(31) O(38) 116.7(5)
N(31) C(32) C(33) 122.1(6)
N(31) C(32) O(39) 118.1(6)
C(33) C(32) O(39) 119.8(6)
C(32) C(33) H(33a) 109.3(7)
C(32) C(33) H(33b) 109.3(8)
C(32) C(33) H(33c) 109.8(6)
H(33a) C(33) H(33b) 109.5(7)
H(33a) C(33) H(33c) 109.5(9)
H(33b) C(33) H(33c) 109.5(7)
Fe(1) O(34) N(7) 111.2(3)
Fe(1) O(35) C(8) 112.8(4)
Fe(1) O(36) N(19) 112.9(3)
Fe(1) O(37) C(20) 113.8(4)
Fe(1) O(38) N(31) 112.6(3)
Fe(1) O(39) C(32) 114.4(4)
C(42) O(41) C(58) 112.7(8)
O(41) C(42) C(43) 109.7(8)
O(41) C(42) H(42a) 109.1(9)
O(41) C(42) H(42b) 110.7(10)
C(43) C(42) H(42a) 105.8(10)
C(43) C(42) H(42b) 111.9(10)
H(42a) C(42) H(42b) 109.5(10)
C(42) C(43) O(44) 111.7(8)
C(42) C(43) H(43a) 106.3(10)
C(42) C(43) H(43b) 110.4(11)
O(44) C(43) H(43a) 108.5(10)
O(44) C(43) H(43b) 110.3(10)
H(43a) C(43) H(43b) 109.5(9)
C(43) O(44) C(45) 112.7(8)
O(44) C(45) C(46) 109.1(7)
O(44) C(45) H(45a) 109.7(10)
O(44) C(45) H(45b) 109.2(9)
C(46) C(45) H(45a) 110.5(10)
C(46) C(45) H(45b) 108.8(11)
H(45a) C(45) H(45b) 109.5(9)
C(45) C(46) O(47) 107.6(9)
C(45) C(46) H(46a) 110.2(10)
C(45) C(46) H(46b) 109.3(11)
O(47) C(46) H(46a) 110.2(11)
O(47) C(46) H(46b) 110.0(10)
H(46a) C(46) H(46b) 109.5(11)
C(46) O(47) C(48) 111.7(9)
O(47) C(48) C(49) 113.4(9)
O(47) C(48) H(48a) 108.6(11)
O(47) C(48) H(48b) 109.9(12)
C(49) C(48) H(48a) 109.7(12)
C(49) C(48) H(48b) 105.7(11)
H(48a) C(48) H(48b) 109.5(11)
C(48) C(49) O(50) 109.6(8)
C(48) C(49) H(49a) 109.9(12)
C(48) C(49) H(49b) 110.7(12)
O(50) C(49) H(49a) 108.7(12)
O(50) C(49) H(49b) 108.5(11)
H(49a) C(49) H(49b) 109.5(10)
C(49) O(50) C(51) 114.8(10)
O(50) C(51) C(52) 111.2(11)
O(50) C(51) H(51a) 109.3(11)
O(50) C(51) H(51b) 109.9(15)
C(52) C(51) H(51a) 108.3(16)
C(52) C(51) H(51b) 108.7(12)
H(51a) C(51) H(51b) 109.5(12)
C(51) C(52) O(53) 115.4(10)
C(51) C(52) H(52a) 107.5(14)
C(51) C(52) H(52b) 108.6(18)
O(53) C(52) H(52a) 109.4(18)
O(53) C(52) H(52b) 106.4(13)
H(52a) C(52) H(52b) 109.5(12)
C(52) O(53) C(54) 117.3(11)
O(53) C(54) C(55) 107.8(11)
O(53) C(54) H(54a) 109.3(14)
O(53) C(54) H(54b) 110.7(15)
C(55) C(54) H(54a) 110.7(16)
C(55) C(54) H(54b) 108.9(15)
H(54a) C(54) H(54b) 109.5(13)
C(54) C(55) O(56) 109.6(11)
C(54) C(55) H(55a) 109.5(15)
C(54) C(55) H(55b) 107.8(14)
O(56) C(55) H(55a) 110.7(13)
O(56) C(55) H(55b) 109.7(14)
H(55a) C(55) H(55b) 109.5(14)
C(55) O(56) C(57) 110.3(10)
O(56) C(57) C(58) 109.0(8)
O(56) C(57) H(57a) 108.7(11)
O(56) C(57) H(57b) 109.1(14)
C(58) C(57) H(57a) 111.4(15)
C(58) C(57) H(57b) 109.1(12)
H(57a) C(57) H(57b) 109.5(10)
O(41) C(58) C(57) 110.3(9)
O(41) C(58) H(58a) 108.2(10)
O(41) C(58) H(58b) 111.2(10)
C(57) C(58) H(58a) 107.7(10)
C(57) C(58) H(58b) 109.9(10)
H(58a) C(58) H(58b) 109.5(11)
O(81) Cl(1) O(82) 110.9(4)
O(81) Cl(1) O(83) 112.3(4)
O(81) Cl(1) O(84) 108.7(4)
O(82) Cl(1) O(83) 108.0(5)
O(82) Cl(1) O(84) 104.7(5)
O(83) Cl(1) O(84) 112.0(5)
O(85) Cl(2) O(86) 110.8(5)
O(85) Cl(2) O(87) 111.0(4)
O(85) Cl(2) O(88) 105.3(4)
O(86) Cl(2) O(87) 113.0(6)
O(86) Cl(2) O(88) 104.6(5)
O(87) Cl(2) O(88) 111.8(6)
Mg(1) O(91) H(91a) 76.9(3)
Mg(1) O(91) H(91b) 113.2(3)
H(91a) O(91) H(91b) 90.0(3)
Mg(1) O(92) H(92a) 115.6(3)
Mg(1) O(92) H(92b) 122.2(3)
H(92a) O(92) H(92b) 122.2(4)
Mg(1) O(93) H(93a) 127.4(3)
Mg(1) O(93) H(93b) 116.3(3)
H(93a) O(93) H(93b) 116.3(4)
H(94a) O(94) H(94b) 125.7(5)
H(95a) O(95) H(95b) 109.5(6)
H(96a) O(96) H(96b) 129.4(6)
C(98) C(97) H(97a) 112.6(17)
C(98) C(97) H(97b) 106.8(18)
C(98) C(97) H(97c) 108.9(22)
H(97a) C(97) H(97b) 109.5(24)
H(97a) C(97) H(97c) 109.5(18)
H(97b) C(97) H(97c) 109.5(15)
C(97) C(98) O(99) 137.1(19)
C(97) C(98) H(98a) 102.5(20)
C(97) C(98) H(98b) 100(3)
O(99) C(98) H(98a) 105(3)
O(99) C(98) H(98b) 100.1(18)
H(98a) C(98) H(98b) 109.5(20)
C(98) O(99) H(99) 108.5(19)
Mg(1) H(91a) O(91) 76.41(25)
Mg(1) H(91a) H(91b) 96.4
O(91) H(91a) H(91b) 45.02(24)
O(91) H(91b) H(91a) 45.0(3)

loop_
_geom_bond_atom_site_label_1
_geom_bond_atom_site_label_2
_geom_bond_distance
Fe(1) O(34) 1.994(4)
Fe(1) O(35) 2.026(4)
Fe(1) O(36) 1.983(4)
Fe(1) O(37) 2.032(4)
Fe(1) O(38) 1.975(4)
Fe(1) O(39) 2.024(4)
Mg(1) O(91) 2.080(4)
Mg(1) O(91)a 2.080(4)
Mg(1) O(92) 2.047(4)
Mg(1) O(92)a 2.047(4)
Mg(1) O(93) 2.071(4)
Mg(1) O(93)a 2.071(4)
Mg(1) H(91a) 2.08459(9)
Mg(1) H(91a)a 2.08459(9)
N(1) C(2) 1.495(8)
N(1) H(1a) 0.960(5)
N(1) H(1b) 0.960(5)
N(1) H(1c) 0.960(6)
C(2) C(3) 1.504(10)
C(2) H(2a) 0.960(7)
C(2) H(2b) 0.960(7)
C(3) C(4) 1.512(8)
C(3) H(3a) 0.960(7)
C(3) H(3b) 0.960(6)
C(4) C(5) 1.517(9)
C(4) H(4a) 0.960(6)
C(4) H(4b) 0.960(6)
C(5) C(6) 1.501(8)
C(5) H(5a) 0.960(6)
C(5) H(5b) 0.960(7)
C(6) N(7) 1.471(9)
C(6) H(6a) 0.960(6)
C(6) H(6b) 0.960(7)
N(7) C(8) 1.324(10)
N(7) O(34) 1.379(6)
C(8) C(9) 1.498(9)
C(8) O(35) 1.273(9)
C(9) C(10) 1.554(9)
C(9) H(9a) 0.960(8)
C(9) H(9b) 0.960(7)
C(10) C(11) 1.499(11)
C(10) H(10a) 0.960(8)
C(10) H(10b) 0.960(6)
C(11) O(12) 1.264(12)
C(11) N(13) 1.317(10)
N(13) C(14) 1.455(9)
N(13) H(13) 0.960(7)
C(14) C(15) 1.515(11)
C(14) H(14a) 0.960(9)
C(14) H(14b) 0.960(7)
C(15) C(16) 1.532(10)
C(15) H(15a) 0.960(7)
C(15) H(15b) 0.960(8)
C(16) C(17) 1.503(10)
C(16) H(16a) 0.960(8)
C(16) H(16b) 0.960(7)
C(17) C(18) 1.503(10)
C(17) H(17a) 0.960(6)
C(17) H(17b) 0.960(8)
C(18) N(19) 1.462(8)
C(18) H(18a) 0.960(6)
C(18) H(18b) 0.960(7)
N(19) C(20) 1.316(9)
N(19) O(36) 1.367(6)
C(20) C(21) 1.505(9)
C(20) O(37) 1.271(8)
C(21) C(22) 1.517(11)
C(21) H(21a) 0.960(7)
C(21) H(21b) 0.960(7)
C(22) C(23) 1.524(13)
C(22) H(22a) 0.960(7)
C(22) H(22b) 0.960(7)
C(23) O(24) 1.219(11)
C(23) N(25) 1.345(11)
N(25) C(26) 1.449(13)
N(25) H(25) 0.960(7)
C(26) C(27) 1.522(12)
C(26) H(26a) 0.960(10)
C(26) H(26b) 0.960(7)
C(27) C(28) 1.536(11)
C(27) H(27a) 0.960(9)
C(27) H(27b) 0.960(10)
C(28) C(29) 1.507(12)
C(28) H(28a) 0.960(8)
C(28) H(28b) 0.960(7)
C(29) C(30) 1.545(10)
C(29) H(29a) 0.960(7)
C(29) H(29b) 0.960(7)
C(30) N(31) 1.459(9)
C(30) H(30a) 0.960(7)
C(30) H(30b) 0.960(8)
N(31) C(32) 1.299(9)
N(31) O(38) 1.376(7)
C(32) C(33) 1.485(10)
C(32) O(39) 1.271(8)
C(33) H(33a) 0.960(8)
C(33) H(33b) 0.960(9)
C(33) H(33c) 0.960(8)
O(41) C(42) 1.401(13)
O(41) C(58) 1.396(13)
C(42) C(43) 1.504(18)
C(42) H(42a) 0.960(9)
C(42) H(42b) 0.960(9)
C(43) O(44) 1.359(13)
C(43) H(43a) 0.960(10)
C(43) H(43b) 0.960(9)
O(44) C(45) 1.434(12)
C(45) C(46) 1.483(19)
C(45) H(45a) 0.960(10)
C(45) H(45b) 0.960(10)
C(46) O(47) 1.383(14)
C(46) H(46a) 0.960(10)
C(46) H(46b) 0.960(11)
O(47) C(48) 1.348(14)
C(48) C(49) 1.464(21)
C(48) H(48a) 0.960(12)
C(48) H(48b) 0.960(12)
C(49) O(50) 1.441(15)
C(49) H(49a) 0.960(11)
C(49) H(49b) 0.960(10)
O(50) C(51) 1.365(16)
C(51) C(52) 1.48(3)
C(51) H(51a) 0.960(13)
C(51) H(51b) 0.960(13)
C(52) O(53) 1.434(19)
C(52) H(52a) 0.960(16)
C(52) H(52b) 0.960(14)
O(53) C(54) 1.436(19)
C(54) C(55) 1.46(3)
C(54) H(54a) 0.960(10)
C(54) H(54b) 0.960(14)
C(55) O(56) 1.360(16)
C(55) H(55a) 0.960(13)
C(55) H(55b) 0.960(14)
O(56) C(57) 1.431(17)
C(57) C(58) 1.466(21)
C(57) H(57a) 0.960(11)
C(57) H(57b) 0.960(10)
C(58) H(58a) 0.960(10)
C(58) H(58b) 0.960(9)
Cl(1) O(81) 1.402(6)
Cl(1) O(82) 1.448(7)
Cl(1) O(83) 1.401(6)
Cl(1) O(84) 1.396(7)
Cl(2) O(85) 1.426(6)
Cl(2) O(86) 1.445(9)
Cl(2) O(87) 1.397(7)
Cl(2) O(88) 1.387(7)
O(91) H(91a) 0.960(4)
O(91) H(91b) 0.960(4)
O(92) H(92a) 0.960(4)
O(92) H(92b) 0.960(4)
O(93) H(93a) 0.960(4)
O(93) H(93b) 0.960(4)
O(94) H(94a) 0.960(4)
O(94) H(94b) 0.960(4)
O(95) H(95a) 0.960(5)
O(95) H(95b) 0.960(6)
O(96) H(96a) 0.960(5)
O(96) H(96b) 0.960(6)
C(97) C(98) 1.39(3)
C(97) H(97a) 0.960(18)
C(97) H(97b) 0.960(21)
C(97) H(97c) 0.960(19)
C(98) O(99) 1.41(4)
C(98) H(98a) 0.960(21)
C(98) H(98b) 0.960(23)
O(99) H(99) 0.960(24)
H(91a) H(91b) 1.35710(5)
